data_4300874
loop_
_publ_author_name
'Costes, Jean-Pierre'
'Lam\'ere, Jean-Fran\,cois'
'Lepetit, Christine'
'Lacroix, Pascal G.'
'Dahan, Fran\,coise'
'Nakatani, Keitaro'

_publ_section_title
;
 Synthesis, Crystal Structures, and Nonlinear Optical (NLO) Properties
 of New Schiff-Base Nickel(II) Complexes. Toward a New Type of Molecular
 Switch?
;
_journal_coden_ASTM INOCAJ
_journal_issue 6
_journal_name_full 'Inorganic Chemistry'
_journal_page_first 1973
_journal_page_last 1982
_journal_paper_doi 10.1021/ic048578n
_journal_volume 44
_journal_year 2005
_chemical_formula_sum 'C18 H24 N6 Ni O'
_chemical_formula_weight 399.14
_chemical_name_common '[Ni(L)(iPrNH2)]'
_space_group_IT_number 14
_symmetry_cell_setting monoclinic
_symmetry_space_group_name_Hall '-P 2yn'
_symmetry_space_group_name_H-M 'P 1 21/n 1'
_cell_angle_alpha 90.00
_cell_angle_beta 100.790(13)
_cell_angle_gamma 90.00
_cell_formula_units_Z 4
_cell_length_a 10.5988(11)
_cell_length_b 14.1297(12)
_cell_length_c 13.0200(14)
_cell_measurement_temperature 180(2)
_cell_volume 1915.4(3)
_diffrn_ambient_temperature 180(2)
_exptl_crystal_density_diffrn 1.384
_cod_duplicate_entry 4300871
_cod_depositor_comments
;
The following automatic conversions were performed:
'_symmetry_cell_setting' value 'Monoclinic' changed to 'monoclinic'
according to '/home/saulius/struct/CIF-dictionaries/cif_core.dic'
dictionary named 'cif_core.dic' version 2.4.1 from 2010-06-29.

Automatic conversion script
Id: cif_fix_enum 1527 2010-12-29 10:47:43Z saulius 
;
_cod_original_sg_symbol_H-M 'P 21/n'
_cod_database_code 4300874

loop_
_symmetry_equiv_pos_as_xyz
'x, y, z'
'x+1/2, -y+1/2, z+1/2'
'-x, -y, -z'
'-x-1/2, y-1/2, -z-1/2'

loop_
_atom_site_label
_atom_site_type_symbol
_atom_site_fract_x
_atom_site_fract_y
_atom_site_fract_z
_atom_site_U_iso_or_equiv
_atom_site_adp_type
_atom_site_occupancy
_atom_site_symmetry_multiplicity
_atom_site_calc_flag
_atom_site_refinement_flags
_atom_site_disorder_assembly
_atom_site_disorder_group
Ni Ni 0.901031(15) 0.285974(12) 0.419600(12) 0.02083(7) Uani 1 1 d . . .
O O 0.95534(9) 0.25394(7) 0.55678(7) 0.0258(2) Uani 1 1 d . . .
N1 N 0.85672(10) 0.41035(8) 0.44560(8) 0.0213(2) Uani 1 1 d . . .
N2 N 0.83789(11) 0.31357(9) 0.28097(9) 0.0272(2) Uani 1 1 d . . .
H2A H 0.8379 0.2729 0.2298 0.030 Uiso 1 1 calc R . .
N3 N 1.02360(13) 0.27091(9) 0.92593(9) 0.0316(3) Uani 1 1 d . . .
N4 N 0.72755(12) 0.63083(9) 0.35188(10) 0.0331(3) Uani 1 1 d . . .
N5 N 0.68660(17) 0.46105(12) 0.08273(11) 0.0506(4) Uani 1 1 d . . .
N6 N 0.95647(11) 0.16130(8) 0.38795(9) 0.0269(2) Uani 1 1 d . . .
H6A H 0.9892 0.1315 0.4500 0.030 Uiso 1 1 calc R . .
H6B H 0.8854 0.1276 0.3564 0.030 Uiso 1 1 calc R . .
C1 C 0.95545(12) 0.30675(10) 0.63922(10) 0.0221(3) Uani 1 1 d . . .
C2 C 0.98909(13) 0.26388(10) 0.73767(11) 0.0250(3) Uani 1 1 d . . .
H2 H 1.0079 0.1981 0.7412 0.028 Uiso 1 1 calc R . .
C3 C 0.99595(12) 0.31460(11) 0.83090(10) 0.0258(3) Uani 1 1 d . . .
C4 C 0.97109(13) 0.41412(11) 0.82344(11) 0.0286(3) Uani 1 1 d . . .
H4 H 0.9804 0.4514 0.8851 0.031 Uiso 1 1 calc R . .
C5 C 0.93416(13) 0.45562(10) 0.72817(11) 0.0263(3) Uani 1 1 d . . .
H5 H 0.9162 0.5215 0.7253 0.029 Uiso 1 1 calc R . .
C6 C 0.92137(12) 0.40450(9) 0.63306(10) 0.0225(3) Uani 1 1 d . . .
C7 C 0.87475(12) 0.45097(9) 0.53795(10) 0.0223(3) Uani 1 1 d . . .
H7 H 0.8549 0.5164 0.5407 0.025 Uiso 1 1 calc R . .
C8 C 1.04734(16) 0.16939(12) 0.93430(12) 0.0371(4) Uani 1 1 d . . .
H8A H 1.0992 0.1552 1.0041 0.041 Uiso 1 1 calc R . .
H8B H 1.0980 0.1502 0.8811 0.041 Uiso 1 1 calc R . .
C9 C 0.92451(19) 0.11186(13) 0.91914(14) 0.0464(4) Uani 1 1 d . . .
H9A H 0.9457 0.0443 0.9256 0.051 Uiso 1 1 calc R . .
H9B H 0.8737 0.1244 0.8495 0.051 Uiso 1 1 calc R . .
H9C H 0.8747 0.1296 0.9725 0.051 Uiso 1 1 calc R . .
C10 C 1.02184(16) 0.31976(13) 1.02487(12) 0.0380(4) Uani 1 1 d . . .
H10A H 0.9925 0.2752 1.0742 0.042 Uiso 1 1 calc R . .
H10B H 0.9596 0.3726 1.0123 0.042 Uiso 1 1 calc R . .
C11 C 1.15282(19) 0.35830(17) 1.07402(15) 0.0594(6) Uani 1 1 d . . .
H11A H 1.1471 0.3905 1.1396 0.065 Uiso 1 1 calc R . .
H11B H 1.1817 0.4032 1.0259 0.065 Uiso 1 1 calc R . .
H11C H 1.2144 0.3060 1.0883 0.065 Uiso 1 1 calc R . .
C12 C 0.80260(12) 0.45837(9) 0.35333(10) 0.0229(3) Uani 1 1 d . . .
C13 C 0.79227(12) 0.40125(10) 0.26630(10) 0.0249(3) Uani 1 1 d . . .
C14 C 0.76240(12) 0.55378(10) 0.35167(10) 0.0244(3) Uani 1 1 d . . .
C15 C 0.73351(15) 0.43495(11) 0.16410(11) 0.0318(3) Uani 1 1 d . . .
C16 C 1.05421(14) 0.15603(12) 0.31969(12) 0.0347(3) Uani 1 1 d . . .
H16 H 1.0155 0.1833 0.2500 0.038 Uiso 1 1 calc R . .
C17 C 1.16845(18) 0.21583(14) 0.3660(2) 0.0564(5) Uani 1 1 d . . .
H17A H 1.1403 0.2809 0.3747 0.062 Uiso 1 1 calc R . .
H17B H 1.2309 0.2154 0.3192 0.062 Uiso 1 1 calc R . .
H17C H 1.2085 0.1901 0.4342 0.062 Uiso 1 1 calc R . .
C18 C 1.09039(17) 0.05387(14) 0.30327(15) 0.0462(4) Uani 1 1 d . . .
H18A H 1.0132 0.0181 0.2729 0.051 Uiso 1 1 calc R . .
H18B H 1.1295 0.0259 0.3706 0.051 Uiso 1 1 calc R . .
H18C H 1.1519 0.0517 0.2557 0.051 Uiso 1 1 calc R . .

loop_
_atom_site_aniso_label
_atom_site_aniso_U_11
_atom_site_aniso_U_22
_atom_site_aniso_U_33
_atom_site_aniso_U_23
_atom_site_aniso_U_13
_atom_site_aniso_U_12
Ni 0.02242(11) 0.01989(11) 0.02037(10) -0.00164(6) 0.00449(7) 0.00016(6)
O 0.0323(5) 0.0228(5) 0.0224(5) -0.0013(4) 0.0056(4) 0.0041(4)
N1 0.0188(5) 0.0222(6) 0.0231(5) 0.0007(4) 0.0044(4) -0.0018(4)
N2 0.0317(6) 0.0263(6) 0.0232(6) -0.0035(5) 0.0046(5) 0.0012(5)
N3 0.0368(7) 0.0367(7) 0.0212(6) -0.0001(5) 0.0049(5) 0.0061(5)
N4 0.0388(7) 0.0274(7) 0.0323(7) 0.0045(5) 0.0051(5) 0.0050(5)
N5 0.0710(11) 0.0490(9) 0.0287(7) 0.0023(6) 0.0013(7) 0.0161(8)
N6 0.0315(6) 0.0244(6) 0.0254(6) -0.0031(5) 0.0066(5) 0.0009(5)
C1 0.0171(6) 0.0266(7) 0.0232(6) -0.0017(5) 0.0050(5) -0.0011(5)
C2 0.0235(6) 0.0270(7) 0.0253(7) 0.0000(5) 0.0065(5) 0.0029(5)
C3 0.0197(6) 0.0345(8) 0.0235(7) 0.0005(6) 0.0044(5) 0.0008(5)
C4 0.0299(7) 0.0322(8) 0.0237(7) -0.0067(6) 0.0053(5) -0.0015(6)
C5 0.0268(7) 0.0256(7) 0.0266(7) -0.0045(5) 0.0058(5) -0.0004(5)
C6 0.0189(6) 0.0246(7) 0.0246(6) -0.0019(5) 0.0051(5) -0.0017(5)
C7 0.0198(6) 0.0207(6) 0.0270(7) -0.0024(5) 0.0059(5) -0.0014(5)
C8 0.0456(9) 0.0415(9) 0.0247(7) 0.0060(6) 0.0076(6) 0.0204(7)
C9 0.0690(12) 0.0335(9) 0.0407(9) 0.0041(7) 0.0207(8) 0.0044(8)
C10 0.0442(9) 0.0470(9) 0.0237(7) 0.0002(7) 0.0087(6) 0.0144(7)
C11 0.0517(11) 0.0773(15) 0.0428(10) -0.0237(10) -0.0071(8) 0.0175(10)
C12 0.0215(6) 0.0233(6) 0.0241(6) 0.0022(5) 0.0048(5) -0.0014(5)
C13 0.0234(6) 0.0279(7) 0.0238(7) 0.0011(5) 0.0050(5) -0.0015(5)
C14 0.0226(6) 0.0287(8) 0.0215(6) 0.0020(5) 0.0034(5) -0.0024(5)
C15 0.0372(8) 0.0311(8) 0.0269(8) -0.0020(6) 0.0056(6) 0.0039(6)
C16 0.0293(7) 0.0418(9) 0.0341(8) -0.0012(7) 0.0086(6) 0.0066(6)
C17 0.0331(9) 0.0504(11) 0.0875(16) -0.0038(10) 0.0162(10) -0.0007(8)
C18 0.0403(9) 0.0497(11) 0.0485(10) -0.0160(8) 0.0083(7) 0.0126(8)

loop_
_geom_bond_atom_site_label_1
_geom_bond_atom_site_label_2
_geom_bond_distance
_geom_bond_site_symmetry_2
_geom_bond_publ_flag
Ni O 1.8280(10) . ?
Ni N2 1.8455(12) . ?
Ni N1 1.8664(11) . ?
Ni N6 1.9259(12) . ?
O C1 1.3070(16) . ?
N1 C7 1.3136(17) . ?
N1 C12 1.4052(17) . ?
N2 C13 1.3306(19) . ?
N2 H2A 0.8800 . ?
N3 C3 1.3646(18) . ?
N3 C8 1.457(2) . ?
N3 C10 1.4646(19) . ?
N4 C14 1.1498(19) . ?
N5 C15 1.144(2) . ?
N6 C16 1.4877(18) . ?
N6 H6A 0.9200 . ?
N6 H6B 0.9200 . ?
C1 C2 1.4021(19) . ?
C1 C6 1.4261(19) . ?
C2 C3 1.400(2) . ?
C2 H2 0.9500 . ?
C3 C4 1.431(2) . ?
C4 C5 1.362(2) . ?
C4 H4 0.9500 . ?
C5 C6 1.4180(18) . ?
C5 H5 0.9500 . ?
C6 C7 1.4070(19) . ?
C7 H7 0.9500 . ?
C8 C9 1.516(3) . ?
C8 H8A 0.9900 . ?
C8 H8B 0.9900 . ?
C9 H9A 0.9800 . ?
C9 H9B 0.9800 . ?
C9 H9C 0.9800 . ?
C10 C11 1.517(3) . ?
C10 H10A 0.9900 . ?
C10 H10B 0.9900 . ?
C11 H11A 0.9800 . ?
C11 H11B 0.9800 . ?
C11 H11C 0.9800 . ?
C12 C13 1.3788(19) . ?
C12 C14 1.4127(19) . ?
C13 C15 1.440(2) . ?
C16 C17 1.507(2) . ?
C16 C18 1.519(2) . ?
C16 H16 1.0000 . ?
C17 H17A 0.9800 . ?
C17 H17B 0.9800 . ?
C17 H17C 0.9800 . ?
C18 H18A 0.9800 . ?
C18 H18B 0.9800 . ?
C18 H18C 0.9800 . ?
